data_1554139
loop_
_publ_author_name
'Luo, Binbin'
'Guo, Yan'
'Li, Xianli'
'Xiao, Yonghong'
'Huang, Xiaochun'
'Zhang, Jin Z.'

_publ_section_title
;
 Efficient Trap-Mediated Mn2+ Dopant Emission in Two Dimensional
 Single-Layered Perovskite (CH3CH2NH3)2PbBr4
;
_journal_issue 23
_journal_name_full 'The Journal of Physical Chemistry C'
_journal_page_first 14239
_journal_paper_doi 10.1021/acs.jpcc.9b02649
_journal_volume 123
_journal_year 2019
_chemical_formula_moiety '0.5(Br8 Pb2), 2(C2 H8 N)'
_chemical_formula_sum 'C4 H16 Br4 N2 Pb'
_chemical_formula_weight 619.02
_space_group_crystal_system monoclinic
_space_group_IT_number 14
_space_group_name_Hall '-P 2ybc'
_space_group_name_H-M_alt 'P 1 21/c 1'
_atom_sites_solution_hydrogens mixed
_atom_sites_solution_primary dual
_audit_creation_date 2018-07-04
_audit_creation_method
;
Olex2 1.2-beta
(compiled 2018.05.29 svn.r3508 for OlexSys, GUI svn.r5506)
;
_cell_angle_alpha 90
_cell_angle_beta 108.855(2)
_cell_angle_gamma 90
_cell_formula_units_Z 2
_cell_length_a 11.7549(2)
_cell_length_b 8.23736(12)
_cell_length_c 8.16994(15)
_cell_measurement_reflns_used 2503
_cell_measurement_temperature 298
_cell_measurement_theta_max 73.9180
_cell_measurement_theta_min 6.6950
_cell_volume 748.64(2)
_computing_cell_refinement 'CrysAlisPro 1.171.39.28b (Rigaku OD, 2015)'
_computing_data_collection 'CrysAlisPro 1.171.39.28b (Rigaku OD, 2015)'
_computing_data_reduction 'CrysAlisPro 1.171.39.28b (Rigaku OD, 2015)'
_computing_molecular_graphics 'Olex2 (Dolomanov et al., 2009)'
_computing_publication_material 'Olex2 (Dolomanov et al., 2009)'
_computing_structure_refinement 'XL (Sheldrick, 2008)'
_computing_structure_solution 'ShelXT (Sheldrick, 2015)'
_diffrn_ambient_temperature 298
_diffrn_detector 'CCD plate'
_diffrn_measured_fraction_theta_full 1.000
_diffrn_measured_fraction_theta_max 0.959
_diffrn_measurement_details
;
List of Runs (angles in degrees, time in seconds):

  # Type    Start    End  Width  t~exp~   \w     \q     \k     \f   Frames
--------------------------------------------------------------------------
  1  \w    -11.00  15.00   0.50    0.50    --    0.00  26.00  77.00   52
  2  \w     -5.00  72.00   0.50    0.50    --    0.00  57.00 -90.00  154
  3  \w     43.00  88.00   0.50    0.50    --    0.00  38.00-180.00   90
  4  \w     -6.00  20.00   0.50    0.50    --    0.00  38.00-180.00   52
  5  \w     70.00 112.00   0.50    0.50    --   95.80 -15.00 120.00   84
  6  \w     44.00 114.00   0.50    0.50    --   95.80 -61.00 120.00  140
  7  \w     85.00 170.00   0.50    0.50    --   95.80  30.00 120.00  170
  8  \w     36.00  62.00   0.50    0.50    --   95.80 -15.00 120.00   52
  9  \w     76.00 118.00   0.50    0.50    --   95.80 -61.00-120.00   84
 10  \w      6.00  68.00   0.50    0.50    --   95.80 -61.00-120.00  124
 11  \w     90.00 161.00   0.50    0.50    --   95.80  15.00  30.00  142
 12  \w     46.00 114.00   0.50    0.50    --   95.80 -77.00 120.00  136
;
_diffrn_measurement_device 'four-circle diffractometer'
_diffrn_measurement_device_type 'XtaLAB AFC12 (RINC): Kappa single'
_diffrn_measurement_method '\w scans'
_diffrn_orient_matrix_type 'CrysAlisPro convention (1999,Acta A55,543-557)'
_diffrn_orient_matrix_UB_11 -0.1058143000
_diffrn_orient_matrix_UB_12 -0.0633656000
_diffrn_orient_matrix_UB_13 0.0543516000
_diffrn_orient_matrix_UB_21 0.0800765000
_diffrn_orient_matrix_UB_22 0.0034878000
_diffrn_orient_matrix_UB_23 0.1910203000
_diffrn_orient_matrix_UB_31 -0.0396994000
_diffrn_orient_matrix_UB_32 0.1759359000
_diffrn_orient_matrix_UB_33 0.0157197000
_diffrn_radiation_monochromator graphite
_diffrn_radiation_probe x-ray
_diffrn_radiation_type CuK\a
_diffrn_radiation_wavelength 1.54184
_diffrn_reflns_av_R_equivalents 0.0301
_diffrn_reflns_av_unetI/netI 0.0288
_diffrn_reflns_Laue_measured_fraction_full 1.000
_diffrn_reflns_Laue_measured_fraction_max 0.959
_diffrn_reflns_limit_h_max 14
_diffrn_reflns_limit_h_min -13
_diffrn_reflns_limit_k_max 10
_diffrn_reflns_limit_k_min -5
_diffrn_reflns_limit_l_max 6
_diffrn_reflns_limit_l_min -10
_diffrn_reflns_number 3319
_diffrn_reflns_point_group_measured_fraction_full 1.000
_diffrn_reflns_point_group_measured_fraction_max 0.959
_diffrn_reflns_theta_full 67.684
_diffrn_reflns_theta_max 74.375
_diffrn_reflns_theta_min 3.974
_diffrn_source 'fine-focus sealed X-ray tube'
_diffrn_source_type 'Enhance (Cu) X-ray Source'
_exptl_absorpt_coefficient_mu 34.119
_exptl_absorpt_correction_T_max 1.00000
_exptl_absorpt_correction_T_min 0.19227
_exptl_absorpt_correction_type multi-scan
_exptl_absorpt_process_details
;
CrysAlisPro 1.171.39.28b (Rigaku Oxford Diffraction, 2015)
Empirical absorption correction using spherical harmonics,
 implemented in SCALE3 ABSPACK scaling algorithm.
;
_exptl_crystal_colour 'clear light colourless'
_exptl_crystal_colour_lustre clear
_exptl_crystal_colour_modifier light
_exptl_crystal_colour_primary colourless
_exptl_crystal_density_diffrn 2.746
_exptl_crystal_description block
_exptl_crystal_F_000 552
_exptl_crystal_recrystallization_method 'slowly cooling to room temperature'
_exptl_crystal_size_max 0.2
_exptl_crystal_size_mid 0.1
_exptl_crystal_size_min 0.05
_refine_diff_density_max 2.217
_refine_diff_density_min -2.572
_refine_diff_density_rms 0.234
_refine_ls_extinction_coef 0.0094(6)
_refine_ls_extinction_expression Fc^*^=kFc[1+0.001xFc^2^\l^3^/sin(2\q)]^-1/4^
_refine_ls_extinction_method 'SHELXL-2018/3 (Sheldrick 2018)'
_refine_ls_goodness_of_fit_ref 1.055
_refine_ls_hydrogen_treatment constr
_refine_ls_matrix_type full
_refine_ls_number_parameters 83
_refine_ls_number_reflns 1467
_refine_ls_number_restraints 71
_refine_ls_restrained_S_all 1.033
_refine_ls_R_factor_all 0.0475
_refine_ls_R_factor_gt 0.0460
_refine_ls_shift/su_max 0.000
_refine_ls_shift/su_mean 0.000
_refine_ls_structure_factor_coef Fsqd
_refine_ls_weighting_details 'w=1/[\s^2^(Fo^2^)+(0.1049P)^2^+0.0472P] where P=(Fo^2^+2Fc^2^)/3'
_refine_ls_weighting_scheme calc
_refine_ls_wR_factor_gt 0.1313
_refine_ls_wR_factor_ref 0.1333
_reflns_Friedel_coverage 0.000
_reflns_number_gt 1356
_reflns_number_total 1467
_reflns_threshold_expression 'I > 2\s(I)'
_cod_data_source_file jp9b02649_si_002.cif
_cod_data_source_block 180504g
_cod_database_code 1554139
_shelx_shelxl_version_number 2018/3
_chemical_oxdiff_formula 'C H N Pb Br'
_shelx_space_group_comment
;
The symmetry employed for this shelxl refinement is uniquely defined
by the following loop, which should always be used as a source of
symmetry information in preference to the above space-group names.
They are only intended as comments.
;
_shelx_estimated_absorpt_t_max 0.280
_shelx_estimated_absorpt_t_min 0.056
_reflns_odcompleteness_completeness 100.00
_reflns_odcompleteness_iscentric 1
_reflns_odcompleteness_theta 66.97
_olex2_refinement_description
;
1. Fixed Uiso
 At 1.2 times of:
  All C(H,H) groups, All N(H,H,H) groups
 At 1.5 times of:
  All C(H,H,H) groups
2. Restrained distances
 C2B-C1B
 1.53 with sigma of 0.02
 N1B-C1B
 1.47 with sigma of 0.02
 C2B-N1B
 2.6 with sigma of 0.02
 N1A-C1A
 1.47 with sigma of 0.02
 C2A-C1A
 1.53 with sigma of 0.02
3. Rigid bond restraints
 N1B, C1B, C2B
 with sigma for 1-2 distances of 0.01 and sigma for 1-3 distances of 0.01
 N1A, C1A, C2A
 with sigma for 1-2 distances of 0.01 and sigma for 1-3 distances of 0.01
4. Uiso/Uaniso restraints and constraints
N1B \\sim C1B \\sim C2B: within 2A with sigma of 0.04 and sigma for terminal
atoms of 0.08
N1A \\sim C1A \\sim C2A: within 2A with sigma of 0.04 and sigma for terminal
atoms of 0.08
Uanis(N1B) \\sim Ueq, Uanis(C1B) \\sim Ueq, Uanis(C2B) \\sim Ueq: with sigma of
0.1 and sigma for terminal atoms of 0.2
Uanis(C2A) \\sim Ueq, Uanis(C1A) \\sim Ueq, Uanis(N1A) \\sim Ueq: with sigma of
0.1 and sigma for terminal atoms of 0.2
5. Others
 Fixed Sof: N1B(0.6) H1BA(0.6) H1BB(0.6) H1BC(0.6) C1B(0.6) H1BD(0.6)
 H1BE(0.6) C2B(0.6) H2BA(0.6) H2BB(0.6) H2BC(0.6) C2A(0.4) H2AA(0.4) H2AB(0.4)
 H2AC(0.4) C1A(0.4) H1AA(0.4) H1AB(0.4) N1A(0.4) H1AC(0.4) H1AD(0.4) H1AE(0.4)
6.a Riding coordinates:
 C2A(H2AA,H2AB,H2AC)
6.b Secondary CH2 refined with riding coordinates:
 C1B(H1BD,H1BE), C1A(H1AA,H1AB)
6.c Idealised Me refined as rotating group:
 N1B(H1BA,H1BB,H1BC), C2B(H2BA,H2BB,H2BC), N1A(H1AC,H1AD,H1AE)
;
_olex2_exptl_crystal_mounting_method 'loop ring'
_olex2_submission_special_instructions 'No special instructions were received'
_oxdiff_exptl_absorpt_empirical_details
;
Empirical correction (ABSPACK) includes:
- Absorption correction using spherical harmonics
- Frame scaling
;
_oxdiff_exptl_absorpt_empirical_full_max 2.548
_oxdiff_exptl_absorpt_empirical_full_min 0.510

loop_
_space_group_symop_operation_xyz
'x, y, z'
'-x, y+1/2, -z+1/2'
'-x, -y, -z'
'x, -y-1/2, z-1/2'

loop_
_atom_site_label
_atom_site_type_symbol
_atom_site_fract_x
_atom_site_fract_y
_atom_site_fract_z
_atom_site_U_iso_or_equiv
_atom_site_adp_type
_atom_site_occupancy
_atom_site_site_symmetry_order
_atom_site_calc_flag
_atom_site_refinement_flags_posn
_atom_site_refinement_flags_adp
_atom_site_refinement_flags_occupancy
_atom_site_disorder_assembly
_atom_site_disorder_group
Pb1 Pb 0.500000 0.500000 0.500000 0.0538(3) Uani 1 2 d S T P A 1
Br1 Br 0.45468(9) 0.79885(10) 0.67930(11) 0.0778(4) Uani 1 1 d . . . . .
Br2 Br 0.76082(10) 0.57560(17) 0.59137(16) 0.0987(4) Uani 1 1 d . . . . .
N1B N 0.721(3) 0.961(5) 0.650(8) 0.131(15) Uani 0.6 1 d D U . B 1
H1BA H 0.666635 1.038362 0.607670 0.157 Uiso 0.6 1 calc GR . . B 1
H1BB H 0.732234 0.948449 0.762467 0.157 Uiso 0.6 1 calc GR . . B 1
H1BC H 0.695121 0.868083 0.595123 0.157 Uiso 0.6 1 calc GR . . B 1
C1B C 0.834(3) 1.007(3) 0.626(7) 0.152(15) Uani 0.6 1 d D U . B 1
H1BD H 0.819419 1.014641 0.502090 0.182 Uiso 0.6 1 calc R . . B 1
H1BE H 0.889637 0.917212 0.667064 0.182 Uiso 0.6 1 calc R . . B 1
C2B C 0.900(3) 1.158(4) 0.705(5) 0.181(15) Uani 0.6 1 d D U . B 1
H2BA H 0.855246 1.251537 0.649075 0.271 Uiso 0.6 1 calc GR . . B 1
H2BB H 0.977965 1.159317 0.690221 0.271 Uiso 0.6 1 calc GR . . B 1
H2BC H 0.909364 1.160749 0.825930 0.271 Uiso 0.6 1 calc GR . . B 1
C2A C 0.902(4) 1.056(7) 0.570(5) 0.131(12) Uani 0.4 1 d D U . C 2
H2AA H 0.884173 0.953026 0.512934 0.197 Uiso 0.4 1 d R . . C 2
H2AB H 0.987903 1.070896 0.613624 0.197 Uiso 0.4 1 d R . . C 2
H2AC H 0.866793 1.141286 0.489574 0.197 Uiso 0.4 1 d R . . C 2
C1A C 0.847(3) 1.070(4) 0.713(5) 0.105(9) Uani 0.4 1 d D U . C 2
H1AA H 0.902310 1.025047 0.818581 0.126 Uiso 0.4 1 calc R . . C 2
H1AB H 0.834452 1.183265 0.732883 0.126 Uiso 0.4 1 calc R . . C 2
N1A N 0.733(3) 0.983(6) 0.668(7) 0.077(9) Uani 0.4 1 d D U . C 2
H1AC H 0.682343 1.023701 0.570316 0.092 Uiso 0.4 1 calc GR . . C 2
H1AD H 0.701381 0.994188 0.752627 0.092 Uiso 0.4 1 calc GR . . C 2
H1AE H 0.744917 0.878121 0.652718 0.092 Uiso 0.4 1 calc GR . . C 2

loop_
_atom_site_aniso_label
_atom_site_aniso_U_11
_atom_site_aniso_U_22
_atom_site_aniso_U_33
_atom_site_aniso_U_23
_atom_site_aniso_U_13
_atom_site_aniso_U_12
Pb1 0.0818(4) 0.0380(4) 0.0426(4) 0.00007(10) 0.0215(2) -0.00171(11)
Br1 0.1164(7) 0.0592(5) 0.0632(5) -0.0230(4) 0.0366(5) -0.0022(4)
Br2 0.0871(6) 0.0963(9) 0.1020(8) -0.0120(6) 0.0155(5) -0.0023(5)
N1B 0.14(2) 0.10(2) 0.18(4) 0.02(2) 0.08(2) -0.024(17)
C1B 0.14(2) 0.17(3) 0.17(4) 0.005(18) 0.08(2) -0.041(17)
C2B 0.115(17) 0.14(2) 0.26(4) 0.04(2) 0.03(2) -0.023(15)
C2A 0.11(2) 0.18(3) 0.11(3) -0.03(3) 0.049(19) -0.06(3)
C1A 0.126(19) 0.09(2) 0.11(2) -0.028(18) 0.047(16) -0.027(16)
N1A 0.100(19) 0.062(18) 0.07(2) 0.011(11) 0.036(15) 0.000(11)

loop_
_atom_type_symbol
_atom_type_description
_atom_type_scat_dispersion_real
_atom_type_scat_dispersion_imag
_atom_type_scat_source
C C 0.0181 0.0091 'International Tables Vol C Tables 4.2.6.8 and 6.1.1.4'
H H 0.0000 0.0000 'International Tables Vol C Tables 4.2.6.8 and 6.1.1.4'
Br Br -0.6763 1.2805 'International Tables Vol C Tables 4.2.6.8 and 6.1.1.4'
N N 0.0311 0.0180 'International Tables Vol C Tables 4.2.6.8 and 6.1.1.4'
Pb Pb -4.0753 8.5060 'International Tables Vol C Tables 4.2.6.8 and 6.1.1.4'

loop_
_geom_angle_atom_site_label_1
_geom_angle_atom_site_label_2
_geom_angle_atom_site_label_3
_geom_angle
_geom_angle_site_symmetry_1
_geom_angle_site_symmetry_3
Br1 Pb1 Br1 180.00(2) 4_575 2_646
Br1 Pb1 Br1 87.924(8) 2_646 3_666
Br1 Pb1 Br1 180.0 . 3_666
Br1 Pb1 Br1 92.076(8) 4_575 3_666
Br1 Pb1 Br1 92.076(8) 2_646 .
Br1 Pb1 Br1 87.924(8) 4_575 .
Br2 Pb1 Br1 88.93(3) 3_666 2_646
Br2 Pb1 Br1 87.88(3) 3_666 .
Br2 Pb1 Br1 87.88(3) . 3_666
Br2 Pb1 Br1 88.93(3) . 4_575
Br2 Pb1 Br1 92.12(3) . .
Br2 Pb1 Br1 91.07(3) 3_666 4_575
Br2 Pb1 Br1 92.12(3) 3_666 3_666
Br2 Pb1 Br1 91.07(3) . 2_646
Br2 Pb1 Br2 180.0 . 3_666
Pb1 Br1 Pb1 150.56(4) 2_656 .
N1B C1B C2B 122(2) . .
N1A C1A C2A 111(3) . .

loop_
_geom_bond_atom_site_label_1
_geom_bond_atom_site_label_2
_geom_bond_distance
_geom_bond_site_symmetry_2
Pb1 Br1 2.9987(7) 4_575
Pb1 Br1 2.9987(7) 2_646
Pb1 Br1 2.9990(7) .
Pb1 Br1 2.9990(7) 3_666
Pb1 Br2 2.9775(11) .
Pb1 Br2 2.9776(11) 3_666
N1B C1B 1.461(19) .
C1B C2B 1.497(19) .
C2A C1A 1.507(19) .
C1A N1A 1.463(19) .
